data_7114959
loop_
_publ_author_name
'Lhot\'ak, Pavel'
'Dudi\<c, Miroslav'
'Stibor, Ivan'
'Pet\<r\'i\<ckov\'a, Hana'
'S\'ykora, Jan'
'Hoda\<cov\'a, Jana'

_publ_section_title
;
 Unprecedented formation of lactone derivatives in thiacalix[4]arene
 series
;
_journal_issue 8
_journal_name_full 'Chemical Communications'
_journal_page_first 731
_journal_paper_doi 10.1039/b100906k
_journal_year 2001
_chemical_compound_source
;
?
;
_chemical_formula_moiety ' C44 H48 O6 S4 '
_chemical_formula_sum 'C44 H48 O6 S4'
_chemical_formula_weight 801.10
_chemical_melting_point ?
_chemical_name_systematic
;                                                                               
?                                                                               
;
_space_group_IT_number 14
_symmetry_cell_setting monoclinic
_symmetry_space_group_name_Hall '-P 2ybc'
_symmetry_space_group_name_H-M 'P 1 21/c 1'
_atom_sites_solution_hydrogens mixed
_atom_sites_solution_primary direct
_audit_creation_date 00-08-12
_audit_creation_method CRYSTALS_ver_12-03-99
_cell_angle_alpha 90
_cell_angle_beta 102.170(6)
_cell_angle_gamma 90
_cell_formula_units_Z 4
_cell_length_a 20.044(1)
_cell_length_b 10.731(1)
_cell_length_c 20.490(1)
_cell_measurement_reflns_used 11
_cell_measurement_temperature 293
_cell_measurement_theta_max 40
_cell_measurement_theta_min 23
_cell_volume 4308.2(5)
_computing_cell_refinement 'CAD-4 software (Enraf-Nonius, 1989)'
_computing_data_collection 'CAD-4 software (Enraf-Nonius, 1989)'
_computing_data_reduction
;                                                                               
RC93 (Watkin, D.J., Prout, C.K., Lilley, P.M.deQ. 1994)                         
;
_computing_molecular_graphics
;                                                                               
CAMERON (Watkin, Prout & Pearce,  1996)                                        
;
_computing_publication_material
;                                                                               
CRYSTALS Issue 10 (Watkin, Prout, Carruthers & Betteridge, 1996)                
;
_computing_structure_refinement
;                                                                               
CRYSTALS Issue 10 (Watkin, Prout, Carruthers & Betteridge, 1996)                
;
_computing_structure_solution 'SIR92 (Giacovazzo et al, 1992)'
_diffrn_ambient_temperature 293
_diffrn_measured_fraction_theta_max 0.997
_diffrn_measurement_device_type '  Enraf-nonius CAD4 '
_diffrn_measurement_method \w/2\q
_diffrn_radiation_monochromator graphite
_diffrn_radiation_type 'Cu K\a'
_diffrn_radiation_wavelength 1.54180
_diffrn_reflns_av_R_equivalents 0.04
_diffrn_reflns_limit_h_max 24
_diffrn_reflns_limit_h_min 0
_diffrn_reflns_limit_k_max 12
_diffrn_reflns_limit_k_min 0
_diffrn_reflns_limit_l_max 24
_diffrn_reflns_limit_l_min -24
_diffrn_reflns_number 8536
_diffrn_reflns_theta_max 68.00
_diffrn_reflns_theta_min 0.00
_diffrn_standards_decay_% 2.00
_diffrn_standards_interval_count 0
_diffrn_standards_interval_time 3600
_diffrn_standards_number 2
_exptl_absorpt_coefficient_mu 2.39
_exptl_absorpt_correction_T_max 0.62
_exptl_absorpt_correction_T_min 0.50
_exptl_absorpt_correction_type psi-scan
_exptl_absorpt_process_details '\y scan,(North et al, 1968)'
_exptl_crystal_colour ' colourless '
_exptl_crystal_density_diffrn 1.23
_exptl_crystal_density_meas ?
_exptl_crystal_description ' block '
_exptl_crystal_F_000 1705.09
_exptl_crystal_size_max 0.60
_exptl_crystal_size_mid 0.30
_exptl_crystal_size_min 0.20
_refine_diff_density_max 0.72
_refine_diff_density_min -0.65
_refine_ls_extinction_method None
_refine_ls_goodness_of_fit_ref 0.9649
_refine_ls_hydrogen_treatment noref
_refine_ls_matrix_type full
_refine_ls_number_parameters 487
_refine_ls_number_reflns 5629
_refine_ls_R_factor_gt 0.0756
_refine_ls_shift/su_max 0.008194
_refine_ls_structure_factor_coef F
_refine_ls_weighting_details
;
Chebychev polynomial with 5 parameters, Carruthers & Watkin , 1979, 
4.42     2.80     3.08    0.142    -.205    
;
_refine_ls_weighting_scheme calc
_refine_ls_wR_factor_ref 0.0829
_reflns_limit_h_max 23
_reflns_limit_h_min -24
_reflns_limit_k_max 12
_reflns_limit_k_min 0
_reflns_limit_l_max 24
_reflns_limit_l_min 0
_reflns_number_gt 5629
_reflns_number_total 7827
_reflns_threshold_expression >1.96\s(I)
_cod_data_source_file b100906k.txt
_cod_data_source_block Mira2
_cod_depositor_comments
;
The following automatic conversions were performed:

'_chemical_melting_point' value 'not measured' was changed to '?' -
the value is undefined or not given.

'_symmetry_cell_setting' value
'Monoclinic ' changed to 'monoclinic' according to
/usr/data/users/saulius/automatic-downloads/retrospective/RSC/lib/dictionaries/cif_core.dic
dictionary named 'cif_core.dic' version 2.4.2 from 2011-04-26.

Automatic conversion script
Id: cif_fix_values 2281 2013-09-26 08:29:07Z andrius 

The following automatic conversions were performed:

'_exptl_crystal_density_meas' value 'not measured' was changed to '?'
- the value is perceived as not measured.

Automatic conversion script
Id: cif_fix_values 3008 2015-01-20 13:52:24Z robertas 

The following automatic conversions were performed:

'_atom_sites_solution_hydrogens' value 'geom, difmap' was changed to
'mixed'.

Automatic conversion script
Id: cif_fix_values 6452 2018-10-05 10:23:21Z andrius 
;
_cod_original_cell_volume 4308.4
_cod_original_sg_symbol_H-M 'P 1 21/c 1 '
_cod_original_formula_sum ' C44 H48 O6 S4 '
_cod_database_code 7114959

loop_
_symmetry_equiv_pos_as_xyz
x,y,z
-x,-y,-z
-x,y+1/2,-z+1/2
x,-y+1/2,z+1/2

loop_
_atom_site_label
_atom_site_fract_x
_atom_site_fract_y
_atom_site_fract_z
_atom_site_U_iso_or_equiv
_atom_site_occupancy
_atom_site_adp_type
S4 0.76418(4) 0.38569(9) -0.18925(5) 0.0428 1.0000 Uani
S2 0.79705(5) 0.33203(8) 0.15359(4) 0.0413 1.0000 Uani
S3 0.97630(5) 0.18960(11) -0.00212(5) 0.0528 1.0000 Uani
S1 0.56299(5) 0.34392(13) -0.04493(5) 0.0585 1.0000 Uani
O2 0.86297(12) 0.3337(2) 0.03310(12) 0.0408 1.0000 Uani
O4 0.70335(12) 0.3939(2) -0.06737(12) 0.0402 1.0000 Uani
O3 0.90143(13) 0.3872(3) -0.09402(13) 0.0507 1.0000 Uani
O6 0.6705(2) 0.5941(3) -0.08172(18) 0.0781 1.0000 Uani
O1 0.67758(15) 0.4535(3) 0.06128(14) 0.0535 1.0000 Uani
O5 0.9482(2) 0.4731(4) 0.06537(18) 0.0845 1.0000 Uani
C11 0.86287(17) 0.2315(3) 0.13846(16) 0.0360 1.0000 Uani
C24 0.63497(19) 0.2919(4) -0.23946(17) 0.0419 1.0000 Uani
C10 0.88990(17) 0.2466(3) 0.08205(16) 0.0363 1.0000 Uani
C23 0.67949(18) 0.3415(3) -0.18477(17) 0.0378 1.0000 Uani
C14 0.7828(2) 0.1357(4) -0.1606(2) 0.0457 1.0000 Uani
C22 0.65814(17) 0.3542(3) -0.12510(17) 0.0379 1.0000 Uani
C8 0.96407(19) 0.0724(4) 0.11423(18) 0.0440 1.0000 Uani
C7 0.93799(19) 0.0539(3) 0.17192(17) 0.0405 1.0000 Uani
C12 0.88747(18) 0.1359(3) 0.18293(17) 0.0386 1.0000 Uani
C16 0.86976(18) 0.2717(4) -0.10122(17) 0.0412 1.0000 Uani
C19 0.56932(19) 0.2518(4) -0.23573(18) 0.0459 1.0000 Uani
C2 0.7184(2) 0.1279(4) 0.10680(19) 0.0441 1.0000 Uani
C27 0.6956(2) 0.5122(4) -0.0463(2) 0.0508 1.0000 Uani
C21 0.59305(18) 0.3165(4) -0.11963(18) 0.0432 1.0000 Uani
C3 0.72595(18) 0.2556(3) 0.10305(16) 0.0375 1.0000 Uani
C13 0.8139(2) 0.0316(4) -0.1265(2) 0.0495 1.0000 Uani
C20 0.54985(19) 0.2660(4) -0.17504(19) 0.0501 1.0000 Uani
C4 0.67660(19) 0.3240(4) 0.05845(18) 0.0426 1.0000 Uani
C15 0.80867(18) 0.2547(3) -0.14762(18) 0.0396 1.0000 Uani
C26 0.8830(2) 0.4746(4) -0.0486(2) 0.0558 1.0000 Uani
C1 0.6646(2) 0.0627(4) 0.0666(2) 0.0494 1.0000 Uani
C6 0.6188(2) 0.1322(4) 0.02014(19) 0.0512 1.0000 Uani
C17 0.90082(18) 0.1700(4) -0.06561(17) 0.0421 1.0000 Uani
C18 0.8731(2) 0.0521(4) -0.0785(2) 0.0483 1.0000 Uani
C25 0.9045(2) 0.4316(4) 0.0230(2) 0.0521 1.0000 Uani
C33 0.9634(2) -0.0549(4) 0.2180(2) 0.0546 1.0000 Uani
C9 0.94052(18) 0.1669(4) 0.06956(18) 0.0425 1.0000 Uani
C5 0.62453(19) 0.2609(4) 0.01550(19) 0.0480 1.0000 Uani
C28 0.7228(2) 0.5176(4) 0.0279(2) 0.0547 1.0000 Uani
C41 0.5219(2) 0.1941(5) -0.2964(2) 0.0647 1.0000 Uani
C29 0.6555(3) -0.0775(5) 0.0782(3) 0.0719 1.0000 Uani
C37 0.7838(3) -0.0970(5) -0.1425(3) 0.0765 1.0000 Uani
C35 0.9307(4) -0.0623(7) 0.2772(3) 0.1064 1.0000 Uani
C43 0.4583(4) 0.1397(9) -0.2814(3) 0.1254 1.0000 Uani
C32 0.7236(5) -0.1418(7) 0.0930(7) 0.1866 1.0000 Uani
C36 1.0413(3) -0.0435(7) 0.2417(4) 0.1057 1.0000 Uani
C31 0.6247(8) -0.0899(7) 0.1382(5) 0.2218 1.0000 Uani
C30 0.6124(4) -0.1430(7) 0.0195(4) 0.1175 1.0000 Uani
C34 0.9502(5) -0.1752(6) 0.1788(4) 0.1233 1.0000 Uani
C44 0.5612(4) 0.0811(8) -0.3207(4) 0.1237 1.0000 Uani
C42 0.5095(5) 0.2822(9) -0.3535(3) 0.1469 1.0000 Uani
C39 0.7094(4) -0.0980(8) -0.1402(6) 0.1606 1.0000 Uani
C38 0.7831(8) -0.1268(8) -0.2157(6) 0.2052 1.0000 Uani
C40 0.8194(5) -0.1985(6) -0.1027(6) 0.1675 1.0000 Uani
H241 0.65011(19) 0.2844(4) -0.28277(17) 0.0483 1.0000 Uiso
H141 0.7404(2) 0.1239(4) -0.1958(2) 0.0544 1.0000 Uiso
H81 1.00059(19) 0.0155(4) 0.10517(18) 0.0513 1.0000 Uiso
H121 0.86845(18) 0.1259(3) 0.22399(17) 0.0448 1.0000 Uiso
H21 0.7530(2) 0.0800(4) 0.13965(19) 0.0523 1.0000 Uiso
H201 0.50305(19) 0.2392(4) -0.17123(19) 0.0551 1.0000 Uiso
H61 0.5806(2) 0.0884(4) -0.01072(19) 0.0594 1.0000 Uiso
H181 0.8964(2) -0.0203(4) -0.0525(2) 0.0580 1.0000 Uiso
H351 0.9496(4) -0.1355(7) 0.3053(3) 0.1276 1.0000 Uiso
H352 0.9410(4) 0.0158(7) 0.3040(3) 0.1276 1.0000 Uiso
H353 0.8802(4) -0.0718(7) 0.2619(3) 0.1276 1.0000 Uiso
H431 0.4299(4) 0.1037(9) -0.3231(3) 0.1327 1.0000 Uiso
H432 0.4703(4) 0.0727(9) -0.2470(3) 0.1327 1.0000 Uiso
H433 0.4320(4) 0.2067(9) -0.2640(3) 0.1327 1.0000 Uiso
H321 0.7167(5) -0.2326(7) 0.1004(7) 0.1716 1.0000 Uiso
H322 0.7465(5) -0.1312(7) 0.0545(7) 0.1716 1.0000 Uiso
H323 0.7528(5) -0.1048(7) 0.1340(7) 0.1716 1.0000 Uiso
H361 1.0587(3) -0.1145(7) 0.2722(4) 0.1196 1.0000 Uiso
H362 1.0632(3) -0.0456(7) 0.2022(4) 0.1196 1.0000 Uiso
H363 1.0526(3) 0.0370(7) 0.2662(4) 0.1196 1.0000 Uiso
H311 0.6180(8) -0.1801(7) 0.1473(5) 0.2177 1.0000 Uiso
H312 0.6560(8) -0.0517(7) 0.1776(5) 0.2177 1.0000 Uiso
H313 0.5796(8) -0.0462(7) 0.1301(5) 0.2177 1.0000 Uiso
H301 0.6085(4) -0.2331(7) 0.0305(4) 0.1359 1.0000 Uiso
H302 0.6342(4) -0.1349(7) -0.0199(4) 0.1359 1.0000 Uiso
H303 0.5658(4) -0.1048(7) 0.0088(4) 0.1359 1.0000 Uiso
H341 0.9666(5) -0.2472(6) 0.2088(4) 0.1297 1.0000 Uiso
H342 0.9748(5) -0.1736(6) 0.1412(4) 0.1297 1.0000 Uiso
H343 0.9000(5) -0.1839(6) 0.1605(4) 0.1297 1.0000 Uiso
H441 0.5313(4) 0.0411(8) -0.3605(4) 0.1447 1.0000 Uiso
H442 0.6038(4) 0.1124(8) -0.3332(4) 0.1447 1.0000 Uiso
H443 0.5732(4) 0.0186(8) -0.2840(4) 0.1447 1.0000 Uiso
H421 0.4783(5) 0.2428(9) -0.3926(3) 0.1437 1.0000 Uiso
H422 0.5538(5) 0.3036(9) -0.3657(3) 0.1437 1.0000 Uiso
H423 0.4879(5) 0.3597(9) -0.3404(3) 0.1437 1.0000 Uiso
H391 0.6903(4) -0.1834(8) -0.1511(6) 0.1523 1.0000 Uiso
H392 0.6839(4) -0.0369(8) -0.1731(6) 0.1523 1.0000 Uiso
H393 0.7046(4) -0.0745(8) -0.0941(6) 0.1523 1.0000 Uiso
H381 0.7633(8) -0.2117(8) -0.2265(6) 0.2045 1.0000 Uiso
H382 0.8305(8) -0.1245(8) -0.2237(6) 0.2045 1.0000 Uiso
H383 0.7543(8) -0.0637(8) -0.2447(6) 0.2045 1.0000 Uiso
H401 0.7958(5) -0.2791(6) -0.1172(6) 0.1509 1.0000 Uiso
H402 0.8675(5) -0.2026(6) -0.1088(6) 0.1509 1.0000 Uiso
H403 0.8192(5) -0.1835(6) -0.0546(6) 0.1509 1.0000 Uiso
H281 0.7279(2) 0.6099(4) 0.0428(2) 0.0500 1.0000 Uiso
H282 0.7682(2) 0.4818(4) 0.0382(2) 0.0500 1.0000 Uiso
H262 0.9080(2) 0.5402(4) -0.0535(2) 0.0500 1.0000 Uiso
H261 0.8305(2) 0.5041(4) -0.0588(2) 0.0500 1.0000 Uiso

loop_
_atom_site_aniso_label
_atom_site_aniso_U_11
_atom_site_aniso_U_22
_atom_site_aniso_U_33
_atom_site_aniso_U_23
_atom_site_aniso_U_13
_atom_site_aniso_U_12
S4 0.0357(4) 0.0481(5) 0.0433(5) 0.0175(4) 0.0050(4) -0.0040(4)
S2 0.0456(5) 0.0411(5) 0.0339(4) -0.0099(4) 0.0009(3) 0.0063(4)
S3 0.0351(5) 0.0813(8) 0.0428(5) 0.0207(5) 0.0100(4) 0.0129(5)
S1 0.0346(5) 0.0989(9) 0.0411(5) 0.0035(5) 0.0057(4) 0.0134(5)
O2 0.0381(12) 0.0403(13) 0.0407(13) 0.0112(11) 0.001(1) 0.0008(11)
O4 0.0379(13) 0.0413(14) 0.0378(13) -0.0015(11) -0.000(1) 0.001(1)
O3 0.0415(14) 0.0596(17) 0.0498(15) 0.0207(14) 0.0068(12) -0.0112(13)
O6 0.093(3) 0.0490(18) 0.075(2) 0.0161(17) -0.0208(19) 0.0047(17)
O1 0.0575(17) 0.0545(17) 0.0461(15) -0.0060(13) 0.0056(13) 0.0189(13)
O5 0.089(3) 0.078(2) 0.071(2) 0.0089(18) -0.0171(19) -0.037(2)
C11 0.0373(17) 0.0378(19) 0.0308(16) -0.0054(14) 0.0029(13) -0.0024(14)
C24 0.0428(19) 0.049(2) 0.0326(17) 0.0038(16) 0.0042(15) -0.0045(16)
C10 0.0345(17) 0.0375(18) 0.0333(17) 0.0069(14) -0.0009(13) 0.0010(14)
C23 0.0358(17) 0.0395(19) 0.0365(18) 0.0101(15) 0.0040(14) -0.0000(14)
C14 0.0383(19) 0.051(2) 0.048(2) 0.0044(18) 0.0102(16) -0.0019(17)
C22 0.0342(17) 0.0381(19) 0.0368(18) 0.0042(15) -0.0026(14) -0.0006(14)
C8 0.0369(18) 0.056(2) 0.0381(19) 0.0089(17) 0.0048(15) 0.0134(16)
C7 0.0443(19) 0.043(2) 0.0320(17) 0.0039(15) 0.0023(14) 0.0068(16)
C12 0.0398(18) 0.043(2) 0.0309(17) -0.0008(14) 0.0030(14) -0.0014(15)
C16 0.0345(18) 0.054(2) 0.0356(18) 0.0096(16) 0.0083(14) -0.0046(16)
C19 0.0374(19) 0.060(2) 0.0364(19) 0.0060(17) -0.0007(15) -0.0096(17)
C2 0.044(2) 0.049(2) 0.0398(19) -0.0055(17) 0.0090(16) 0.0014(17)
C27 0.052(2) 0.042(2) 0.054(2) 0.0019(19) 0.0031(18) -0.0022(18)
C21 0.0334(18) 0.059(2) 0.0354(18) 0.0053(17) 0.0036(14) 0.0022(16)
C3 0.0368(18) 0.045(2) 0.0312(17) -0.0057(15) 0.0080(14) 0.0028(15)
C13 0.048(2) 0.042(2) 0.062(2) 0.0102(18) 0.0185(19) 0.0051(17)
C20 0.0342(18) 0.073(3) 0.040(2) 0.0092(19) 0.0015(15) -0.0091(18)
C4 0.044(2) 0.049(2) 0.0372(18) -0.0034(16) 0.0126(15) 0.0083(17)
C15 0.0387(18) 0.043(2) 0.0380(18) 0.0081(15) 0.0097(15) -0.0022(15)
C26 0.054(2) 0.046(2) 0.061(3) 0.018(2) -0.002(2) -0.0155(19)
C1 0.053(2) 0.053(2) 0.046(2) -0.0120(18) 0.0210(18) -0.0067(19)
C6 0.043(2) 0.071(3) 0.040(2) -0.0087(19) 0.0117(17) -0.0147(19)
C17 0.0364(18) 0.058(2) 0.0351(18) 0.0115(16) 0.0140(14) 0.0090(17)
C18 0.046(2) 0.055(2) 0.047(2) 0.0170(18) 0.0162(17) 0.0141(18)
C25 0.051(2) 0.047(2) 0.055(2) 0.0049(19) 0.0032(19) -0.0100(18)
C33 0.064(3) 0.054(2) 0.046(2) 0.0111(19) 0.0135(19) 0.020(2)
C9 0.0343(18) 0.057(2) 0.0359(18) 0.0082(16) 0.0065(14) 0.0047(16)
C5 0.0359(19) 0.072(3) 0.038(2) 0.0008(18) 0.0118(15) 0.0051(18)
C28 0.067(3) 0.036(2) 0.054(2) -0.0048(18) -0.004(2) 0.0054(19)
C41 0.051(2) 0.093(4) 0.044(2) -0.002(2) -0.0033(19) -0.026(2)
C29 0.081(3) 0.058(3) 0.080(3) -0.018(3) 0.023(3) -0.023(3)
C37 0.071(3) 0.046(3) 0.113(5) 0.009(3) 0.021(3) -0.002(2)
C35 0.147(6) 0.107(5) 0.080(4) 0.052(4) 0.058(4) 0.058(4)
C43 0.105(5) 0.203(9) 0.064(3) -0.025(4) 0.008(3) -0.090(6)
C32 0.140(8) 0.064(4) 0.316(16) -0.058(7) -0.042(9) 0.007(5)
C36 0.082(4) 0.127(6) 0.098(5) 0.053(4) -0.003(3) 0.036(4)
C31 0.46(2) 0.064(5) 0.210(11) -0.013(6) 0.231(14) -0.059(8)
C30 0.119(6) 0.088(5) 0.137(6) -0.026(4) 0.007(5) -0.037(4)
C34 0.22(1) 0.060(4) 0.098(5) 0.009(3) 0.040(6) 0.017(5)
C44 0.106(5) 0.145(7) 0.116(6) -0.067(5) 0.012(4) -0.030(5)
C42 0.168(8) 0.182(8) 0.059(4) 0.033(5) -0.048(4) -0.075(7)
C39 0.079(5) 0.085(5) 0.307(14) 0.047(7) 0.019(7) -0.017(4)
C38 0.36(2) 0.091(6) 0.17(1) -0.044(6) 0.058(12) -0.080(9)
C40 0.131(7) 0.059(4) 0.269(12) 0.042(6) -0.056(8) -0.010(4)

loop_
_atom_type_symbol
_atom_type_scat_dispersion_real
_atom_type_scat_dispersion_imag
_atom_type_scat_Cromer_Mann_a1
_atom_type_scat_Cromer_Mann_b1
_atom_type_scat_Cromer_Mann_a2
_atom_type_scat_Cromer_Mann_b2
_atom_type_scat_Cromer_Mann_a3
_atom_type_scat_Cromer_Mann_b3
_atom_type_scat_Cromer_Mann_a4
_atom_type_scat_Cromer_Mann_b4
_atom_type_scat_Cromer_Mann_c
_atom_type_scat_source
'S   ' 0.3190 0.5570 6.9053 1.4679 5.2034 22.2151 1.4379 0.2536 1.5863 56.1720 0.8669 International_Tables_Vol_IV_Table_2.2B
'O   ' 0.0470 0.0320 3.0485 13.2771 2.2868 5.7011 1.5463 0.3239 0.8670 32.9089 0.2508 International_Tables_Vol_IV_Table_2.2B
'C   ' 0.0170 0.0090 2.3100 20.8439 1.0200 10.2075 1.5886 0.5687 0.8650 51.6512 0.2156 International_Tables_Vol_IV_Table_2.2B
'H   ' 0.0000 0.0000 0.4930 10.5109 0.3229 26.1257 0.1402 3.1424 0.0408 57.7997 0.0030 International_Tables_Vol_IV_Table_2.2B

loop_
_geom_angle_atom_site_label_1
_geom_angle_atom_site_label_2
_geom_angle_atom_site_label_3
_geom_angle
_geom_angle_publ_flag
C23 S4 C15 98.69(16) yes
C11 S2 C3 98.72(16) yes
C17 S3 C9 99.08(16) yes
C21 S1 C5 101.73(17) yes
C10 O2 C25 117.6(3) yes
C22 O4 C27 117.2(3) yes
C16 O3 C26 118.8(3) yes
C4 O1 C28 117.9(3) yes
S2 C11 C10 120.6(3) yes
S2 C11 C12 120.4(3) yes
C10 C11 C12 119.1(3) yes
C23 C24 C19 121.8(3) yes
C23 C24 H241 119.0(2) no
C19 C24 H241 119.2(2) no
O2 C10 C11 121.2(3) yes
O2 C10 C9 117.8(3) yes
C11 C10 C9 120.7(3) yes
S4 C23 C24 121.3(3) yes
S4 C23 C22 119.6(3) yes
C24 C23 C22 119.1(3) yes
C13 C14 C15 122.2(4) yes
C13 C14 H141 118.9(2) no
C15 C14 H141 118.9(2) no
O4 C22 C23 120.8(3) yes
O4 C22 C21 118.2(3) yes
C23 C22 C21 120.8(3) yes
C7 C8 C9 121.7(3) yes
C7 C8 H81 119.1(2) no
C9 C8 H81 119.1(2) no
C8 C7 C12 117.3(3) yes
C8 C7 C33 119.7(3) yes
C12 C7 C33 122.9(3) yes
C11 C12 C7 121.9(3) yes
C11 C12 H121 119.0(2) no
C7 C12 H121 119.1(2) no
O3 C16 C15 120.4(3) yes
O3 C16 C17 120.2(3) yes
C15 C16 C17 119.2(4) yes
C24 C19 C20 117.3(3) yes
C24 C19 C41 120.7(4) yes
C20 C19 C41 122.0(4) yes
C3 C2 C1 122.9(4) yes
C3 C2 H21 118.5(2) no
C1 C2 H21 118.6(2) no
O4 C27 O6 124.1(4) yes
O4 C27 C28 108.4(3) yes
O6 C27 C28 127.5(4) yes
S1 C21 C22 120.9(3) yes
S1 C21 C20 120.1(3) yes
C22 C21 C20 118.8(3) yes
S2 C3 C2 120.6(3) yes
S2 C3 C4 120.5(3) yes
C2 C3 C4 118.9(3) yes
C14 C13 C18 117.0(4) yes
C14 C13 C37 120.4(4) yes
C18 C13 C37 122.7(4) yes
C19 C20 C21 122.2(3) yes
C19 C20 H201 118.9(2) no
C21 C20 H201 118.9(2) no
O1 C4 C3 119.5(3) yes
O1 C4 C5 121.0(3) yes
C3 C4 C5 119.3(4) yes
S4 C15 C14 120.4(3) yes
S4 C15 C16 120.1(3) yes
C14 C15 C16 119.5(3) yes
O3 C26 C25 111.9(3) yes
O3 C26 H262 102.69(19) no
C25 C26 H262 107.5(2) no
O3 C26 H261 116.5(2) no
C25 C26 H261 110.2(3) no
H262 C26 H261 107.358 no
C2 C1 C6 116.8(4) yes
C2 C1 C29 120.0(4) yes
C6 C1 C29 123.1(4) yes
C1 C6 C5 121.7(4) yes
C1 C6 H61 119.2(2) no
C5 C6 H61 119.1(2) no
S3 C17 C16 120.5(3) yes
S3 C17 C18 119.4(3) yes
C16 C17 C18 120.1(3) yes
C13 C18 C17 121.9(3) yes
C13 C18 H181 119.1(2) no
C17 C18 H181 119.0(2) no
O2 C25 O5 123.5(4) yes
O2 C25 C26 108.7(3) yes
O5 C25 C26 127.8(4) yes
C7 C33 C35 113.4(4) yes
C7 C33 C36 108.7(4) yes
C35 C33 C36 109.6(5) yes
C7 C33 C34 109.2(4) yes
C35 C33 C34 109.1(5) yes
C36 C33 C34 106.8(6) yes
S3 C9 C10 120.2(3) yes
S3 C9 C8 120.4(3) yes
C10 C9 C8 119.4(3) yes
S1 C5 C4 120.7(3) yes
S1 C5 C6 119.1(3) yes
C4 C5 C6 120.2(4) yes
O1 C28 C27 109.6(3) yes
O1 C28 H281 110.8(2) no
C27 C28 H281 109.1(2) no
O1 C28 H282 111.5(2) no
C27 C28 H282 109.2(2) no
H281 C28 H282 106.579 no
C19 C41 C43 113.8(4) yes
C19 C41 C44 107.5(4) yes
C43 C41 C44 105.6(6) yes
C19 C41 C42 110.8(5) yes
C43 C41 C42 113.8(6) yes
C44 C41 C42 104.6(6) yes
C1 C29 C32 110.4(5) yes
C1 C29 C31 107.2(5) yes
C32 C29 C31 108.0(9) yes
C1 C29 C30 113.6(5) yes
C32 C29 C30 107.0(6) yes
C31 C29 C30 110.4(7) yes
C13 C37 C39 110.7(5) yes
C13 C37 C38 108.9(5) yes
C39 C37 C38 103.0(8) yes
C13 C37 C40 115.8(5) yes
C39 C37 C40 110.5(6) yes
C38 C37 C40 107.1(8) yes
C33 C35 H351 109.4(3) no
C33 C35 H352 109.2(4) no
H351 C35 H352 109.475 no
C33 C35 H353 109.8(4) no
H351 C35 H353 109.475 no
H352 C35 H353 109.476 no
C41 C43 H431 109.5(3) no
C41 C43 H432 109.8(4) no
H431 C43 H432 109.476 no
C41 C43 H433 109.2(4) no
H431 C43 H433 109.475 no
H432 C43 H433 109.477 no
C29 C32 H321 109.2(4) no
C29 C32 H322 109.8(6) no
H321 C32 H322 109.476 no
C29 C32 H323 109.4(4) no
H321 C32 H323 109.476 no
H322 C32 H323 109.476 no
C33 C36 H361 109.6(3) no
C33 C36 H362 109.3(3) no
H361 C36 H362 109.476 no
C33 C36 H363 109.5(4) no
H361 C36 H363 109.475 no
H362 C36 H363 109.476 no
C29 C31 H311 109.5(4) no
C29 C31 H312 109.1(6) no
H311 C31 H312 109.476 no
C29 C31 H313 109.7(6) no
H311 C31 H313 109.476 no
H312 C31 H313 109.476 no
C29 C30 H301 109.3(4) no
C29 C30 H302 109.2(4) no
H301 C30 H302 109.475 no
C29 C30 H303 109.8(4) no
H301 C30 H303 109.476 no
H302 C30 H303 109.476 no
C33 C34 H341 109.6(3) no
C33 C34 H342 109.5(4) no
H341 C34 H342 109.475 no
C33 C34 H343 109.2(4) no
H341 C34 H343 109.476 no
H342 C34 H343 109.476 no
C41 C44 H441 109.5(3) no
C41 C44 H442 109.4(4) no
H441 C44 H442 109.476 no
C41 C44 H443 109.5(4) no
H441 C44 H443 109.475 no
H442 C44 H443 109.476 no
C41 C42 H421 109.6(3) no
C41 C42 H422 109.5(4) no
H421 C42 H422 109.475 no
C41 C42 H423 109.3(5) no
H421 C42 H423 109.476 no
H422 C42 H423 109.476 no
C37 C39 H391 109.6(4) no
C37 C39 H392 110.1(4) no
H391 C39 H392 109.476 no
C37 C39 H393 108.7(6) no
H391 C39 H393 109.475 no
H392 C39 H393 109.476 no
C37 C38 H381 109.3(4) no
C37 C38 H382 110.1(6) no
H381 C38 H382 109.475 no
C37 C38 H383 109.1(5) no
H381 C38 H383 109.476 no
H382 C38 H383 109.476 no
C37 C40 H401 109.6(4) no
C37 C40 H402 109.6(5) no
H401 C40 H402 109.475 no
C37 C40 H403 109.2(6) no
H401 C40 H403 109.476 no
H402 C40 H403 109.476 no

loop_
_geom_bond_atom_site_label_1
_geom_bond_atom_site_label_2
_geom_bond_distance
_geom_bond_publ_flag
S4 C23 1.784(4) yes
S4 C15 1.783(4) yes
S2 C11 1.781(4) yes
S2 C3 1.776(4) yes
S3 C17 1.788(4) yes
S3 C9 1.782(4) yes
S1 C21 1.784(4) yes
S1 C5 1.790(4) yes
O2 C10 1.394(4) yes
O2 C25 1.382(5) yes
O4 C22 1.396(4) yes
O4 C27 1.361(5) yes
O3 C16 1.386(5) yes
O3 C26 1.424(6) yes
O6 C27 1.182(5) yes
O1 C4 1.390(5) yes
O1 C28 1.423(5) yes
O5 C25 1.184(5) yes
C11 C10 1.386(5) yes
C11 C12 1.392(5) yes
C24 C23 1.383(5) yes
C24 C19 1.402(5) yes
C24 H241 1.000 no
C10 C9 1.392(5) yes
C23 C22 1.385(5) yes
C14 C13 1.393(5) yes
C14 C15 1.383(5) yes
C14 H141 1.000 no
C22 C21 1.393(5) yes
C8 C7 1.404(5) yes
C8 C9 1.381(5) yes
C8 H81 1.000 no
C7 C12 1.395(5) yes
C7 C33 1.520(5) yes
C12 H121 1.000 no
C16 C15 1.395(5) yes
C16 C17 1.386(5) yes
C19 C20 1.388(5) yes
C19 C41 1.527(5) yes
C2 C3 1.383(5) yes
C2 C1 1.398(5) yes
C2 H21 1.000 no
C27 C28 1.504(6) yes
C21 C20 1.385(5) yes
C3 C4 1.404(5) yes
C13 C18 1.390(6) yes
C13 C37 1.514(6) yes
C20 H201 1.000 no
C4 C5 1.391(6) yes
C26 C25 1.511(6) yes
C26 H262 0.882 no
C26 H261 1.076 no
C1 C6 1.393(6) yes
C1 C29 1.540(7) yes
C6 C5 1.391(6) yes
C6 H61 1.000 no
C17 C18 1.385(6) yes
C18 H181 1.000 no
C33 C35 1.497(7) yes
C33 C36 1.540(8) yes
C33 C34 1.513(8) yes
C28 H281 1.034 no
C28 H282 0.969 no
C41 C43 1.492(8) yes
C41 C44 1.58(1) yes
C41 C42 1.483(8) yes
C29 C32 1.501(11) yes
C29 C31 1.494(9) yes
C29 C30 1.500(8) yes
C37 C39 1.502(9) yes
C37 C38 1.531(12) yes
C37 C40 1.454(9) yes
C35 H351 1.000 no
C35 H352 1.000 no
C35 H353 1.000 no
C43 H431 1.000 no
C43 H432 1.000 no
C43 H433 1.000 no
C32 H321 1.000 no
C32 H322 1.000 no
C32 H323 1.000 no
C36 H361 1.000 no
C36 H362 1.000 no
C36 H363 1.000 no
C31 H311 1.000 no
C31 H312 1.000 no
C31 H313 1.000 no
C30 H301 1.000 no
C30 H302 1.000 no
C30 H303 1.000 no
C34 H341 1.000 no
C34 H342 1.000 no
C34 H343 1.000 no
C44 H441 1.000 no
C44 H442 1.000 no
C44 H443 1.000 no
C42 H421 1.000 no
C42 H422 1.000 no
C42 H423 1.000 no
C39 H391 1.000 no
C39 H392 1.000 no
C39 H393 1.000 no
C38 H381 1.000 no
C38 H382 1.000 no
C38 H383 1.000 no
C40 H401 1.000 no
C40 H402 1.000 no
C40 H403 1.000 no
